data_7248263
loop_
_publ_author_name
'Lappi, Tatiana I.'
'Gaifulin, Yakov M.'
'Sukhikh, Taisiya S.'
'Gaifulina, Viktoria K.'
'Yanshole, Vadim V.'
'Cordier, Stephane'
'Naumov, Nikolay G.'

_publ_section_title
;
 Molecular heterometallic clusters [Re6&#x2212;xMoxS8L6] (x = 2--3, L =
 py, etpy, tbp): negligible influence of the x value on the crystal
 structures
;
_journal_issue 12
_journal_name_full CrystEngComm
_journal_page_first 1720
_journal_page_last 1729
_journal_paper_doi 10.1039/D3CE01229H
_journal_volume 26
_journal_year 2024
_chemical_formula_moiety '2(C27 H39 Mo1 N3 Re2 S4), 2.594(C2 H3 N)'
_chemical_formula_sum 'C59.19 H85.79 Mo2 N8.6 Re4 S8'
_chemical_formula_weight 2110.91
_space_group_crystal_system triclinic
_space_group_IT_number 2
_space_group_name_Hall '-P 1'
_space_group_name_H-M_alt 'P -1'
_atom_sites_solution_hydrogens geom
_atom_sites_solution_primary dual
_audit_creation_date 2023-07-19
_audit_creation_method
;
Olex2 1.5
(compiled 2023.03.06 svn.rbb2c1857 for OlexSys, GUI svn.r6748)
;
_audit_update_record
;
2023-11-24 deposited with the CCDC.	2024-02-20 downloaded from the CCDC.
;
_cell_angle_alpha 105.3240(10)
_cell_angle_beta 104.1010(10)
_cell_angle_gamma 100.1840(10)
_cell_formula_units_Z 2
_cell_length_a 14.3716(4)
_cell_length_b 15.5898(4)
_cell_length_c 18.3061(5)
_cell_measurement_reflns_used 9179
_cell_measurement_temperature 150(2)
_cell_measurement_theta_max 30.58
_cell_measurement_theta_min 2.42
_cell_volume 3706.74(18)
_computing_cell_refinement 'Bruker SAINT'
_computing_data_collection 'Bruker APEX3'
_computing_data_reduction 'Bruker SAINT'
_computing_molecular_graphics 'Olex2 1.5 (Dolomanov et al., 2009)'
_computing_publication_material 'Olex2 1.5 (Dolomanov et al., 2009)'
_computing_structure_refinement 'SHELXL 2014/7 (Sheldrick, 2015)'
_computing_structure_solution 'SHELXT  (Sheldrick, 2015)'
_diffrn_ambient_temperature 150(2)
_diffrn_detector_area_resol_mean 8.33
_diffrn_detector_type 'Bruker APEXII CCD area detector'
_diffrn_measured_fraction_theta_full 0.983
_diffrn_measured_fraction_theta_max 0.960
_diffrn_measurement_device '\k-geometry diffractometer'
_diffrn_measurement_device_type 'Bruker APEX diffractometer'
_diffrn_measurement_method '\w and \f scans'
_diffrn_radiation_type MoK\a
_diffrn_radiation_wavelength 0.71073
_diffrn_reflns_av_R_equivalents 0.0371
_diffrn_reflns_av_unetI/netI 0.0399
_diffrn_reflns_Laue_measured_fraction_full 0.983
_diffrn_reflns_Laue_measured_fraction_max 0.960
_diffrn_reflns_limit_h_max 17
_diffrn_reflns_limit_h_min -19
_diffrn_reflns_limit_k_max 21
_diffrn_reflns_limit_k_min -20
_diffrn_reflns_limit_l_max 24
_diffrn_reflns_limit_l_min -24
_diffrn_reflns_number 64715
_diffrn_reflns_point_group_measured_fraction_full 0.983
_diffrn_reflns_point_group_measured_fraction_max 0.960
_diffrn_reflns_theta_full 25.242
_diffrn_reflns_theta_max 28.700
_diffrn_reflns_theta_min 1.512
_exptl_absorpt_coefficient_mu 7.098
_exptl_absorpt_correction_T_max 0.7461
_exptl_absorpt_correction_T_min 0.5943
_exptl_absorpt_correction_type multi-scan
_exptl_absorpt_process_details
;
SADABS-2016/2 (Bruker,2016/2) was used for absorption correction.
wR2(int) was 0.0723 before and 0.0511 after correction.
The Ratio of minimum to maximum transmission is 0.7965.
The \l/2 correction factor is Not present.
;
_exptl_crystal_colour brown
_exptl_crystal_colour_primary brown
_exptl_crystal_density_diffrn 1.891
_exptl_crystal_description plank
_exptl_crystal_F_000 2026
_exptl_crystal_size_max 0.3
_exptl_crystal_size_mid 0.2
_exptl_crystal_size_min 0.2
_refine_diff_density_max 1.553
_refine_diff_density_min -1.415
_refine_diff_density_rms 0.153
_refine_ls_extinction_method none
_refine_ls_goodness_of_fit_ref 1.027
_refine_ls_hydrogen_treatment constr
_refine_ls_matrix_type full
_refine_ls_number_parameters 808
_refine_ls_number_reflns 18377
_refine_ls_number_restraints 154
_refine_ls_restrained_S_all 1.034
_refine_ls_R_factor_all 0.0339
_refine_ls_R_factor_gt 0.0272
_refine_ls_shift/su_max 0.002
_refine_ls_shift/su_mean 0.000
_refine_ls_structure_factor_coef Fsqd
_refine_ls_weighting_details 'w=1/[\s^2^(Fo^2^)+(0.0166P)^2^+9.0105P] where P=(Fo^2^+2Fc^2^)/3'
_refine_ls_weighting_scheme calc
_refine_ls_wR_factor_gt 0.0580
_refine_ls_wR_factor_ref 0.0605
_reflns_Friedel_coverage 0.000
_reflns_number_gt 16088
_reflns_number_total 18377
_reflns_threshold_expression 'I > 2\s(I)'
_cod_data_source_file d3ce01229h2.cif
_cod_data_source_block lap730
_cod_depositor_comments 'Adding full bibliography for 7248256--7248264.cif.'
_cod_original_cell_volume 3706.73(17)
_cod_original_formula_sum 'C59.19 H85.79 Mo2 N8.60 Re4 S8'
_cod_database_code 7248263
_shelx_shelxl_version_number 2014/7
_shelx_space_group_comment
;
The symmetry employed for this shelxl refinement is uniquely defined
by the following loop, which should always be used as a source of
symmetry information in preference to the above space-group names.
They are only intended as comments.
;
_shelx_estimated_absorpt_t_max 0.331
_shelx_estimated_absorpt_t_min 0.225
_olex2_refinement_description
;
1. Fixed Uiso
 At 1.2 times of:
  All C(H) groups
 At 1.5 times of:
  All C(H,H,H) groups
2. Shared sites
{Re1, Mo1}
{Re2, Mo2}
{Re3, Mo3}
{Re4, Mo4}
{Re5, Mo5}
{Re6, Mo6}
3. Restrained distances
 C16A-C15 = C16-C15 = C17-C15 = C17A-C15 = C18-C15 = C18A-C15
 1.54 with sigma of 0.02
 C3-N7 = C1-N8 = C5-N9
 1.1 with sigma of 0.01
 C5-C6 = C3-C4 = C1-C2
 1.45 with sigma of 0.01
 C4-N7 = C6-N9 = C2-N8
 2.6 with sigma of 0.02
 C67A-C65 = C67-C65 = C66A-C65 = C66-C65 = C68A-C65 = C68-C65
 1.54 with sigma of 0.02
 C56A-C55 = C56-C55 = C58A-C55 = C58-C55 = C57A-C55 = C57-C55
 1.54 with sigma of 0.02
 C67-C68 \\sim C68-C66 \\sim C66-C67
 with sigma of 0.02
 C67A-C68A \\sim C68A-C66A \\sim C66A-C67A
 with sigma of 0.02
 C56A-C57A \\sim C57A-C58A \\sim C56A-C58A
 with sigma of 0.02
 C57-C56 \\sim C56-C58 \\sim C57-C58
 with sigma of 0.02
4. Uiso/Uaniso restraints and constraints
N7 \\sim C3 \\sim C4: within 2A with sigma of 0.04 and sigma for terminal atoms
of 0.08 within 2A
N9 \\sim C5 \\sim C6: within 2A with sigma of 0.04 and sigma for terminal atoms
of 0.08 within 2A
N8 \\sim C1 \\sim C2: within 2A with sigma of 0.04 and sigma for terminal atoms
of 0.08 within 2A
Uiso(C1) = Uiso(N8) = Uiso(C2) = Uiso(C4) = Uiso(N7) = Uiso(C3) = Uiso(C6) =
Uiso(N9) = Uiso(C5)
Uanis(Re1) = Uanis(Mo1)
Uanis(Re2) = Uanis(Mo2)
Uanis(Re3) = Uanis(Mo3)
Uanis(Re4) = Uanis(Mo4)
Uanis(Re5) = Uanis(Mo5)
Uanis(Re6) = Uanis(Mo6)
5. Rigid body (RIGU) restrains
 N7, C3, C4
 with sigma for 1-2 distances of 0.004 and sigma for 1-3 distances of 0.004
 N9, C5, C6
 with sigma for 1-2 distances of 0.004 and sigma for 1-3 distances of 0.004
 N8, C1, C2
 with sigma for 1-2 distances of 0.004 and sigma for 1-3 distances of 0.004
 C65, C66, C67, C68
 with sigma for 1-2 distances of 0.004 and sigma for 1-3 distances of 0.004
 C65, C66A, C68A, C67A
 with sigma for 1-2 distances of 0.004 and sigma for 1-3 distances of 0.004
 C55, C56A, C57A, C58A
 with sigma for 1-2 distances of 0.004 and sigma for 1-3 distances of 0.004
 C55, C56, C57, C58
 with sigma for 1-2 distances of 0.004 and sigma for 1-3 distances of 0.004
 C15, C16, C17, C18
 with sigma for 1-2 distances of 0.004 and sigma for 1-3 distances of 0.004
 C15, C17A, C18A, C16A
 with sigma for 1-2 distances of 0.004 and sigma for 1-3 distances of 0.004
6. Others
 1*[Sof(Re1)+Sof(Mo1)]+1*[Sof(Re2)+Sof(Mo2)]+1*[Sof(Re3)+Sof(Mo3)]+1*[Sof(Re4)+
 Sof(Mo4)]+1*[Sof(Re5)+Sof(Mo5)]+1*[Sof(Re6)+Sof(Mo6)]=4 with esd of 0.0001
 Sof(Mo1)=1-FVAR(1)
 Sof(Re1)=FVAR(1)
 Sof(Mo2)=1-FVAR(2)
 Sof(Re2)=FVAR(2)
 Sof(Mo3)=1-FVAR(3)
 Sof(Re3)=FVAR(3)
 Sof(Mo4)=1-FVAR(4)
 Sof(Re4)=FVAR(4)
 Sof(Mo5)=1-FVAR(5)
 Sof(Re5)=FVAR(5)
 Sof(Mo6)=1-FVAR(6)
 Sof(Re6)=FVAR(6)
 Sof(C17A)=Sof(H17D)=Sof(H17E)=Sof(H17F)=Sof(C18A)=Sof(H18D)=Sof(H18E)=
 Sof(H18F)=Sof(C16A)=Sof(H16D)=Sof(H16E)=Sof(H16F)=1-FVAR(7)
 Sof(C16)=Sof(H16A)=Sof(H16B)=Sof(H16C)=Sof(C17)=Sof(H17A)=Sof(H17B)=Sof(H17C)=
 Sof(C18)=Sof(H18A)=Sof(H18B)=Sof(H18C)=FVAR(7)
 Sof(C56A)=Sof(H56D)=Sof(H56E)=Sof(H56F)=Sof(C57A)=Sof(H57D)=Sof(H57E)=
 Sof(H57F)=Sof(C58A)=Sof(H58D)=Sof(H58E)=Sof(H58F)=1-FVAR(8)
 Sof(C56)=Sof(H56A)=Sof(H56B)=Sof(H56C)=Sof(C57)=Sof(H57A)=Sof(H57B)=Sof(H57C)=
 Sof(C58)=Sof(H58A)=Sof(H58B)=Sof(H58C)=FVAR(8)
 Sof(C66A)=Sof(H66D)=Sof(H66E)=Sof(H66F)=Sof(C68A)=Sof(H68D)=Sof(H68E)=
 Sof(H68F)=Sof(C67A)=Sof(H67D)=Sof(H67E)=Sof(H67F)=Sof(N8)=Sof(C1)=Sof(C2)=
 Sof(H2A)=Sof(H2B)=Sof(H2C)=1-FVAR(9)
 Sof(C66)=Sof(H66A)=Sof(H66B)=Sof(H66C)=Sof(C67)=Sof(H67A)=Sof(H67B)=Sof(H67C)=
 Sof(C68)=Sof(H68A)=Sof(H68B)=Sof(H68C)=Sof(N7)=Sof(C3)=Sof(C4)=Sof(H4A)=
 Sof(H4B)=Sof(H4C)=Sof(N9)=Sof(C5)=Sof(C6)=Sof(H6A)=Sof(H6B)=Sof(H6C)=FVAR(9)
7.a Me refined with riding coordinates:
 C16(H16A,H16B,H16C), C17(H17A,H17B,H17C), C18(H18A,H18B,H18C), C56(H56A,H56B,
 H56C), C57(H57A,H57B,H57C), C58(H58A,H58B,H58C), C66(H66A,H66B,H66C), C67(H67A,
 H67B,H67C), C68(H68A,H68B,H68C), C17A(H17D,H17E,H17F), C18A(H18D,H18E,H18F),
 C16A(H16D,H16E,H16F), C56A(H56D,H56E,H56F), C57A(H57D,H57E,H57F), C58A(H58D,
 H58E,H58F), C66A(H66D,H66E,H66F), C68A(H68D,H68E,H68F), C67A(H67D,H67E,H67F)
7.b Aromatic/amide H refined with riding coordinates:
 C10(H10), C11(H11), C13(H13), C14(H14), C20(H20), C21(H21), C23(H23),
 C24(H24), C30(H30), C31(H31), C33(H33), C34(H34), C40(H40), C41(H41), C43(H43),
  C44(H44), C50(H50), C51(H51), C53(H53), C54(H54), C60(H60), C61(H61),
 C63(H63), C64(H64)
7.c Idealised Me refined with riding coordinates:
 C2(H2A,H2B,H2C), C6(H6A,H6B,H6C)
7.d Idealised Me refined as rotating group:
 C26(H26A,H26B,H26C), C27(H27A,H27B,H27C), C28(H28A,H28B,H28C), C36(H36A,H36B,
 H36C), C37(H37A,H37B,H37C), C38(H38A,H38B,H38C), C46(H46A,H46B,H46C), C47(H47A,
 H47B,H47C), C48(H48A,H48B,H48C), C3A(H3AA,H3AB,H3AC), C4(H4A,H4B,H4C)
;
_olex2_submission_special_instructions 'No special instructions were received'

loop_
_space_group_symop_operation_xyz
'x, y, z'
'-x, -y, -z'

loop_
_atom_site_label
_atom_site_type_symbol
_atom_site_fract_x
_atom_site_fract_y
_atom_site_fract_z
_atom_site_U_iso_or_equiv
_atom_site_adp_type
_atom_site_occupancy
_atom_site_site_symmetry_order
_atom_site_calc_flag
_atom_site_refinement_flags_posn
_atom_site_refinement_flags_adp
_atom_site_refinement_flags_occupancy
_atom_site_disorder_assembly
_atom_site_disorder_group
Re1 Re 0.50626(2) 0.93661(2) 0.90179(2) 0.01150(5) Uani 0.7182(12) 1 d . . P . .
Re2 Re 0.38452(2) 0.91507(2) 0.98345(2) 0.01221(6) Uani 0.6989(12) 1 d . . P . .
Re3 Re 0.57254(2) 0.93049(2) 1.04570(2) 0.01234(6) Uani 0.5818(12) 1 d . . P . .
Re4 Re 0.12072(2) 0.50220(2) 0.56475(2) 0.01368(6) Uani 0.6905(12) 1 d . . P . .
Re5 Re 0.00639(2) 0.39897(2) 0.42367(2) 0.01342(6) Uani 0.6994(12) 1 d . . P . .
Re6 Re -0.06353(2) 0.42305(2) 0.54418(2) 0.01417(6) Uani 0.6112(12) 1 d . . P . .
Mo1 Mo 0.50626(2) 0.93661(2) 0.90179(2) 0.01150(5) Uani 0.2818(12) 1 d . . P . .
Mo2 Mo 0.38452(2) 0.91507(2) 0.98345(2) 0.01221(6) Uani 0.3011(12) 1 d . . P . .
Mo3 Mo 0.57254(2) 0.93049(2) 1.04570(2) 0.01234(6) Uani 0.4182(12) 1 d . . P . .
Mo4 Mo 0.12072(2) 0.50220(2) 0.56475(2) 0.01368(6) Uani 0.3095(12) 1 d . . P . .
Mo5 Mo 0.00639(2) 0.39897(2) 0.42367(2) 0.01342(6) Uani 0.3006(12) 1 d . . P . .
Mo6 Mo -0.06353(2) 0.42305(2) 0.54418(2) 0.01417(6) Uani 0.3888(12) 1 d . . P . .
S1 S 0.68031(6) 0.95568(6) 0.96596(5) 0.01549(17) Uani 1 1 d . . . . .
S2 S 0.46595(7) 0.79768(6) 0.93529(5) 0.01586(17) Uani 1 1 d . . . . .
S3 S 0.33138(6) 0.92607(6) 0.85092(5) 0.01638(18) Uani 1 1 d . . . . .
S4 S 0.54669(7) 1.08398(6) 0.88115(5) 0.01600(17) Uani 1 1 d . . . . .
S5 S 0.04755(7) 0.52368(6) 0.67217(5) 0.01706(18) Uani 1 1 d . . . . .
S6 S 0.05979(7) 0.33686(6) 0.52968(5) 0.01798(18) Uani 1 1 d . . . . .
S7 S 0.17729(7) 0.47953(6) 0.44846(5) 0.01767(18) Uani 1 1 d . . . . .
S8 S 0.16553(7) 0.66724(6) 0.59033(5) 0.01709(18) Uani 1 1 d . . . . .
N1 N 0.5129(2) 0.8596(2) 0.78276(17) 0.0160(6) Uani 1 1 d . . . . .
N2 N 0.2454(2) 0.8123(2) 0.96156(18) 0.0169(6) Uani 1 1 d . . . . .
N3 N 0.6597(2) 0.8459(2) 1.10011(18) 0.0200(7) Uani 1 1 d . . . . .
N4 N 0.2669(2) 0.5100(2) 0.64484(17) 0.0166(6) Uani 1 1 d . . . . .
N5 N -0.1427(2) 0.3318(2) 0.59754(18) 0.0197(7) Uani 1 1 d . . . . .
N6 N 0.0133(2) 0.2753(2) 0.33304(18) 0.0183(6) Uani 1 1 d . . . . .
C10 C 0.4378(3) 0.7890(3) 0.7315(2) 0.0236(8) Uani 1 1 d . . . . .
H10 H 0.3807 0.7722 0.7472 0.028 Uiso 1 1 calc R U . . .
C11 C 0.4388(3) 0.7398(3) 0.6577(2) 0.0279(9) Uani 1 1 d . . . . .
H11 H 0.3838 0.6898 0.6243 0.034 Uiso 1 1 calc R U . . .
C12 C 0.5197(3) 0.7626(3) 0.6313(2) 0.0220(8) Uani 1 1 d . . . . .
C13 C 0.5968(3) 0.8356(3) 0.6845(2) 0.0308(10) Uani 1 1 d . . . . .
H13 H 0.6542 0.8545 0.6699 0.037 Uiso 1 1 calc R U . . .
C14 C 0.5916(3) 0.8810(3) 0.7580(2) 0.0268(9) Uani 1 1 d . . . . .
H14 H 0.6466 0.9302 0.7930 0.032 Uiso 1 1 calc R U . . .
C15 C 0.5233(3) 0.7094(3) 0.5493(2) 0.0355(10) Uani 1 1 d D U . . .
C16 C 0.4284(8) 0.6963(12) 0.4865(5) 0.078(4) Uani 0.583(11) 1 d D U P A 1
H16A H 0.4181 0.7565 0.4855 0.118 Uiso 0.583(11) 1 calc R U P A 1
H16B H 0.4320 0.6617 0.4345 0.118 Uiso 0.583(11) 1 calc R U P A 1
H16C H 0.3730 0.6621 0.4982 0.118 Uiso 0.583(11) 1 calc R U P A 1
C17 C 0.5416(13) 0.6168(8) 0.5523(7) 0.079(4) Uani 0.583(11) 1 d D U P A 1
H17A H 0.6040 0.6269 0.5938 0.119 Uiso 0.583(11) 1 calc R U P A 1
H17B H 0.4867 0.5821 0.5644 0.119 Uiso 0.583(11) 1 calc R U P A 1
H17C H 0.5458 0.5818 0.5007 0.119 Uiso 0.583(11) 1 calc R U P A 1
C18 C 0.6086(8) 0.7572(7) 0.5263(5) 0.052(3) Uani 0.583(11) 1 d D U P A 1
H18A H 0.6716 0.7665 0.5668 0.077 Uiso 0.583(11) 1 calc R U P A 1
H18B H 0.6094 0.7189 0.4747 0.077 Uiso 0.583(11) 1 calc R U P A 1
H18C H 0.5994 0.8170 0.5228 0.077 Uiso 0.583(11) 1 calc R U P A 1
C20 C 0.2101(3) 0.7384(3) 0.8952(2) 0.0304(10) Uani 1 1 d . . . . .
H20 H 0.2490 0.7289 0.8600 0.036 Uiso 1 1 calc R U . . .
C21 C 0.1206(3) 0.6763(3) 0.8761(2) 0.0269(9) Uani 1 1 d . . . . .
H21 H 0.0992 0.6254 0.8285 0.032 Uiso 1 1 calc R U . . .
C22 C 0.0608(3) 0.6865(3) 0.9251(2) 0.0206(8) Uani 1 1 d . . . . .
C23 C 0.0999(3) 0.7609(3) 0.9942(2) 0.0262(9) Uani 1 1 d . . . . .
H23 H 0.0637 0.7703 1.0314 0.031 Uiso 1 1 calc R U . . .
C24 C 0.1899(3) 0.8215(3) 1.0105(2) 0.0219(8) Uani 1 1 d . . . . .
H24 H 0.2135 0.8721 1.0585 0.026 Uiso 1 1 calc R U . . .
C25 C -0.0390(3) 0.6175(3) 0.9008(3) 0.0295(9) Uani 1 1 d . . . . .
C26 C -0.0236(4) 0.5202(3) 0.8863(3) 0.0482(14) Uani 1 1 d . . . . .
H26A H 0.0044 0.5054 0.8422 0.072 Uiso 1 1 calc R U . . .
H26B H -0.0875 0.4757 0.8730 0.072 Uiso 1 1 calc R U . . .
H26C H 0.0222 0.5174 0.9345 0.072 Uiso 1 1 calc R U . . .
C27 C -0.0917(4) 0.6376(4) 0.9635(3) 0.0473(14) Uani 1 1 d . . . . .
H27A H -0.1556 0.5917 0.9458 0.071 Uiso 1 1 calc R U . . .
H27B H -0.1031 0.6991 0.9714 0.071 Uiso 1 1 calc R U . . .
H27C H -0.0506 0.6350 1.0137 0.071 Uiso 1 1 calc R U . . .
C28 C -0.1038(3) 0.6236(4) 0.8223(3) 0.0465(13) Uani 1 1 d . . . . .
H28A H -0.0697 0.6117 0.7818 0.070 Uiso 1 1 calc R U . . .
H28B H -0.1149 0.6852 0.8313 0.070 Uiso 1 1 calc R U . . .
H28C H -0.1677 0.5776 0.8040 0.070 Uiso 1 1 calc R U . . .
C30 C 0.6950(3) 0.7836(3) 1.0577(2) 0.0266(9) Uani 1 1 d . . . . .
H30 H 0.6845 0.7770 1.0030 0.032 Uiso 1 1 calc R U . . .
C31 C 0.7462(3) 0.7279(3) 1.0891(3) 0.0294(10) Uani 1 1 d . . . . .
H31 H 0.7693 0.6844 1.0558 0.035 Uiso 1 1 calc R U . . .
C32 C 0.7640(3) 0.7344(3) 1.1678(3) 0.0295(10) Uani 1 1 d . . . . .
C33 C 0.7285(4) 0.8007(4) 1.2116(3) 0.0431(13) Uani 1 1 d . . . . .
H33 H 0.7393 0.8095 1.2667 0.052 Uiso 1 1 calc R U . . .
C34 C 0.6782(4) 0.8537(3) 1.1768(2) 0.0344(11) Uani 1 1 d . . . . .
H34 H 0.6554 0.8985 1.2091 0.041 Uiso 1 1 calc R U . . .
C35 C 0.8204(4) 0.6724(4) 1.2033(3) 0.0429(13) Uani 1 1 d . . . . .
C36 C 0.9271(4) 0.7016(5) 1.2093(4) 0.0686(19) Uani 1 1 d . . . . .
H36A H 0.9581 0.7612 1.2512 0.103 Uiso 1 1 calc R U . . .
H36B H 0.9327 0.7072 1.1584 0.103 Uiso 1 1 calc R U . . .
H36C H 0.9606 0.6556 1.2223 0.103 Uiso 1 1 calc R U . . .
C37 C 0.7820(5) 0.5711(4) 1.1449(4) 0.0626(17) Uani 1 1 d . . . . .
H37A H 0.7960 0.5690 1.0947 0.094 Uiso 1 1 calc R U . . .
H37B H 0.7103 0.5496 1.1345 0.094 Uiso 1 1 calc R U . . .
H37C H 0.8158 0.5313 1.1689 0.094 Uiso 1 1 calc R U . . .
C38 C 0.8022(6) 0.6687(5) 1.2795(4) 0.074(2) Uani 1 1 d . . . . .
H38A H 0.8321 0.6228 1.2969 0.111 Uiso 1 1 calc R U . . .
H38B H 0.7306 0.6517 1.2714 0.111 Uiso 1 1 calc R U . . .
H38C H 0.8321 0.7292 1.3203 0.111 Uiso 1 1 calc R U . . .
C40 C 0.3013(3) 0.5701(3) 0.7189(2) 0.0212(8) Uani 1 1 d . . . . .
H40 H 0.2593 0.6057 0.7372 0.025 Uiso 1 1 calc R U . . .
C41 C 0.3942(3) 0.5827(3) 0.7699(2) 0.0242(9) Uani 1 1 d . . . . .
H41 H 0.4151 0.6268 0.8215 0.029 Uiso 1 1 calc R U . . .
C42 C 0.4576(3) 0.5312(3) 0.7461(2) 0.0216(8) Uani 1 1 d . . . . .
C43 C 0.4207(3) 0.4685(3) 0.6704(2) 0.0280(9) Uani 1 1 d . . . . .
H43 H 0.4605 0.4309 0.6512 0.034 Uiso 1 1 calc R U . . .
C44 C 0.3270(3) 0.4592(3) 0.6221(2) 0.0238(8) Uani 1 1 d . . . . .
H44 H 0.3041 0.4148 0.5705 0.029 Uiso 1 1 calc R U . . .
C45 C 0.5622(3) 0.5485(3) 0.8022(3) 0.0281(9) Uani 1 1 d . . . . .
C46 C 0.6216(3) 0.6454(3) 0.8126(3) 0.0400(12) Uani 1 1 d . . . . .
H46A H 0.6265 0.6488 0.7609 0.060 Uiso 1 1 calc R U . . .
H46B H 0.6884 0.6583 0.8494 0.060 Uiso 1 1 calc R U . . .
H46C H 0.5879 0.6909 0.8342 0.060 Uiso 1 1 calc R U . . .
C47 C 0.5549(4) 0.5435(4) 0.8832(3) 0.0462(13) Uani 1 1 d . . . . .
H47A H 0.5253 0.5917 0.9064 0.069 Uiso 1 1 calc R U . . .
H47B H 0.6215 0.5524 0.9188 0.069 Uiso 1 1 calc R U . . .
H47C H 0.5133 0.4831 0.8762 0.069 Uiso 1 1 calc R U . . .
C48 C 0.6146(3) 0.4771(3) 0.7689(3) 0.0420(13) Uani 1 1 d . . . . .
H48A H 0.5731 0.4151 0.7574 0.063 Uiso 1 1 calc R U . . .
H48B H 0.6785 0.4860 0.8082 0.063 Uiso 1 1 calc R U . . .
H48C H 0.6257 0.4843 0.7199 0.063 Uiso 1 1 calc R U . . .
C50 C -0.0654(3) 0.2209(3) 0.2745(3) 0.0392(12) Uani 1 1 d . . . . .
H50 H -0.1266 0.2375 0.2700 0.047 Uiso 1 1 calc R U . . .
C51 C -0.0646(3) 0.1418(3) 0.2194(3) 0.0446(14) Uani 1 1 d . . . . .
H51 H -0.1245 0.1061 0.1788 0.053 Uiso 1 1 calc R U . . .
C52 C 0.0195(3) 0.1137(3) 0.2217(2) 0.0267(9) Uani 1 1 d . . . . .
C53 C 0.1017(4) 0.1729(4) 0.2798(3) 0.065(2) Uani 1 1 d . . . . .
H53 H 0.1643 0.1594 0.2835 0.078 Uiso 1 1 calc R U . . .
C54 C 0.0968(3) 0.2513(4) 0.3332(3) 0.0570(18) Uani 1 1 d . . . . .
H54 H 0.1565 0.2902 0.3721 0.068 Uiso 1 1 calc R U . . .
C55 C 0.0205(3) 0.0240(3) 0.1621(3) 0.0430(13) Uani 1 1 d D U . . .
C56 C -0.0588(6) 0.0021(6) 0.0839(4) 0.103(4) Uani 0.881(7) 1 d D U P B 1
H56A H -0.1232 0.0018 0.0933 0.155 Uiso 0.881(7) 1 calc R U P B 1
H56B H -0.0429 0.0489 0.0590 0.155 Uiso 0.881(7) 1 calc R U P B 1
H56C H -0.0620 -0.0585 0.0487 0.155 Uiso 0.881(7) 1 calc R U P B 1
C57 C -0.0072(7) -0.0554(5) 0.1961(5) 0.088(3) Uani 0.881(7) 1 d D U P B 1
H57A H -0.0727 -0.0580 0.2036 0.132 Uiso 0.881(7) 1 calc R U P B 1
H57B H -0.0086 -0.1141 0.1588 0.132 Uiso 0.881(7) 1 calc R U P B 1
H57C H 0.0425 -0.0440 0.2473 0.132 Uiso 0.881(7) 1 calc R U P B 1
C58 C 0.1195(4) 0.0254(4) 0.1517(4) 0.0506(18) Uani 0.881(7) 1 d D U P B 1
H58A H 0.1688 0.0398 0.2037 0.076 Uiso 0.881(7) 1 calc R U P B 1
H58B H 0.1181 -0.0351 0.1172 0.076 Uiso 0.881(7) 1 calc R U P B 1
H58C H 0.1372 0.0723 0.1274 0.076 Uiso 0.881(7) 1 calc R U P B 1
C60 C -0.1725(3) 0.3668(3) 0.6603(2) 0.0298(10) Uani 1 1 d . . . . .
H60 H -0.1551 0.4318 0.6842 0.036 Uiso 1 1 calc R U . . .
C61 C -0.2269(4) 0.3134(3) 0.6918(3) 0.0338(10) Uani 1 1 d . . . . .
H61 H -0.2446 0.3421 0.7372 0.041 Uiso 1 1 calc R U . . .
C62 C -0.2565(3) 0.2185(3) 0.6587(3) 0.0328(10) Uani 1 1 d . . . . .
C63 C -0.2218(4) 0.1829(3) 0.5960(3) 0.0398(12) Uani 1 1 d . . . . .
H63 H -0.2356 0.1181 0.5726 0.048 Uiso 1 1 calc R U . . .
C64 C -0.1675(3) 0.2404(3) 0.5671(3) 0.0321(10) Uani 1 1 d . . . . .
H64 H -0.1466 0.2133 0.5230 0.039 Uiso 1 1 calc R U . . .
C65 C -0.3187(4) 0.1578(3) 0.6924(3) 0.0480(12) Uani 1 1 d D U . . .
C66 C -0.4080(11) 0.1901(13) 0.7047(11) 0.057(4) Uani 0.594(5) 1 d D U P C 1
H66A H -0.3872 0.2557 0.7359 0.085 Uiso 0.594(5) 1 calc R U P C 1
H66B H -0.4554 0.1808 0.6529 0.085 Uiso 0.594(5) 1 calc R U P C 1
H66C H -0.4396 0.1549 0.7332 0.085 Uiso 0.594(5) 1 calc R U P C 1
C67 C -0.2488(13) 0.1670(10) 0.7763(8) 0.058(4) Uani 0.594(5) 1 d D U P C 1
H67A H -0.1898 0.1464 0.7702 0.087 Uiso 0.594(5) 1 calc R U P C 1
H67B H -0.2287 0.2315 0.8103 0.087 Uiso 0.594(5) 1 calc R U P C 1
H67C H -0.2845 0.1289 0.8008 0.087 Uiso 0.594(5) 1 calc R U P C 1
C68 C -0.3491(13) 0.0559(8) 0.6440(9) 0.090(5) Uani 0.594(5) 1 d D U P C 1
H68A H -0.2901 0.0360 0.6365 0.135 Uiso 0.594(5) 1 calc R U P C 1
H68B H -0.3804 0.0202 0.6723 0.135 Uiso 0.594(5) 1 calc R U P C 1
H68C H -0.3962 0.0461 0.5920 0.135 Uiso 0.594(5) 1 calc R U P C 1
C4A C 0.6939(5) 0.3733(4) 0.9376(4) 0.0552(15) Uiso 1 1 d . . . . .
C3A C 0.6052(5) 0.3368(5) 0.9524(4) 0.078(2) Uiso 1 1 d . . . . .
H3AA H 0.5508 0.3110 0.9022 0.117 Uiso 1 1 calc R U . . .
H3AB H 0.5889 0.3860 0.9891 0.117 Uiso 1 1 calc R U . . .
H3AC H 0.6147 0.2884 0.9762 0.117 Uiso 1 1 calc R U . . .
N2A N 0.7611(6) 0.3971(5) 0.9202(4) 0.099(2) Uiso 1 1 d . . . . .
C17A C 0.6075(12) 0.6659(14) 0.5618(9) 0.070(5) Uani 0.417(11) 1 d D U P A 2
H17D H 0.5965 0.6239 0.5922 0.105 Uiso 0.417(11) 1 calc R U P A 2
H17E H 0.6118 0.6313 0.5101 0.105 Uiso 0.417(11) 1 calc R U P A 2
H17F H 0.6695 0.7137 0.5913 0.105 Uiso 0.417(11) 1 calc R U P A 2
C18A C 0.5304(17) 0.7765(10) 0.5026(8) 0.076(5) Uani 0.417(11) 1 d D U P A 2
H18D H 0.4721 0.8016 0.4974 0.113 Uiso 0.417(11) 1 calc R U P A 2
H18E H 0.5907 0.8269 0.5308 0.113 Uiso 0.417(11) 1 calc R U P A 2
H18F H 0.5330 0.7444 0.4496 0.113 Uiso 0.417(11) 1 calc R U P A 2
C16A C 0.4280(9) 0.6331(10) 0.5033(7) 0.046(3) Uani 0.417(11) 1 d D U P A 2
H16D H 0.3715 0.6603 0.4944 0.069 Uiso 0.417(11) 1 calc R U P A 2
H16E H 0.4334 0.5987 0.4519 0.069 Uiso 0.417(11) 1 calc R U P A 2
H16F H 0.4181 0.5913 0.5340 0.069 Uiso 0.417(11) 1 calc R U P A 2
C56A C -0.0776(18) -0.044(2) 0.123(2) 0.054(8) Uani 0.119(7) 1 d D U P B 2
H56D H -0.0701 -0.0992 0.0861 0.080 Uiso 0.119(7) 1 calc R U P B 2
H56E H -0.1031 -0.0617 0.1635 0.080 Uiso 0.119(7) 1 calc R U P B 2
H56F H -0.1242 -0.0173 0.0935 0.080 Uiso 0.119(7) 1 calc R U P B 2
C57A C 0.103(2) -0.016(2) 0.202(2) 0.048(8) Uani 0.119(7) 1 d D U P B 2
H57D H 0.1656 0.0322 0.2266 0.073 Uiso 0.119(7) 1 calc R U P B 2
H57E H 0.0840 -0.0385 0.2428 0.073 Uiso 0.119(7) 1 calc R U P B 2
H57F H 0.1116 -0.0670 0.1617 0.073 Uiso 0.119(7) 1 calc R U P B 2
C58A C 0.058(3) 0.064(3) 0.100(2) 0.068(9) Uani 0.119(7) 1 d D U P B 2
H58D H 0.1226 0.1089 0.1277 0.102 Uiso 0.119(7) 1 calc R U P B 2
H58E H 0.0645 0.0139 0.0582 0.102 Uiso 0.119(7) 1 calc R U P B 2
H58F H 0.0100 0.0945 0.0770 0.102 Uiso 0.119(7) 1 calc R U P B 2
C66A C -0.3915(15) 0.2124(16) 0.7235(14) 0.048(5) Uani 0.406(5) 1 d D U P C 2
H66D H -0.4328 0.2271 0.6798 0.072 Uiso 0.406(5) 1 calc R U P C 2
H66E H -0.4341 0.1745 0.7438 0.072 Uiso 0.406(5) 1 calc R U P C 2
H66F H -0.3528 0.2696 0.7663 0.072 Uiso 0.406(5) 1 calc R U P C 2
C68A C -0.3860(13) 0.0689(9) 0.6235(9) 0.047(4) Uani 0.406(5) 1 d D U P C 2
H68D H -0.4269 0.0863 0.5814 0.071 Uiso 0.406(5) 1 calc R U P C 2
H68E H -0.3441 0.0326 0.6017 0.071 Uiso 0.406(5) 1 calc R U P C 2
H68F H -0.4291 0.0321 0.6442 0.071 Uiso 0.406(5) 1 calc R U P C 2
C67A C -0.255(2) 0.1347(13) 0.7576(10) 0.053(5) Uani 0.406(5) 1 d D U P C 2
H67D H -0.2972 0.0960 0.7777 0.080 Uiso 0.406(5) 1 calc R U P C 2
H67E H -0.2102 0.1014 0.7374 0.080 Uiso 0.406(5) 1 calc R U P C 2
H67F H -0.2164 0.1915 0.8007 0.080 Uiso 0.406(5) 1 calc R U P C 2
N7 N 0.7024(10) 0.9416(9) 1.4068(8) 0.116(2) Uiso 0.594(5) 1 d D U P C 1
C3 C 0.6795(14) 0.9948(11) 1.3802(10) 0.116(2) Uiso 0.594(5) 1 d D U P C 1
C4 C 0.6626(12) 1.0730(10) 1.3561(9) 0.116(2) Uiso 0.594(5) 1 d D U P C 1
H4A H 0.6229 1.0519 1.2999 0.174 Uiso 0.594(5) 1 calc R U P C 1
H4B H 0.7265 1.1143 1.3634 0.174 Uiso 0.594(5) 1 calc R U P C 1
H4C H 0.6270 1.1060 1.3885 0.174 Uiso 0.594(5) 1 calc R U P C 1
N8 N 0.7459(15) 1.0364(14) 1.3756(12) 0.116(2) Uiso 0.406(5) 1 d D U P C -2
C1 C 0.8053(16) 1.0060(17) 1.4001(13) 0.116(2) Uiso 0.406(5) 1 d D U P C -2
C2 C 0.8977(15) 0.9998(16) 1.4509(13) 0.116(2) Uiso 0.406(5) 1 d D U P C -2
H2A H 0.8953 0.9351 1.4451 0.174 Uiso 0.406(5) 1 calc R U P C -2
H2B H 0.9064 1.0337 1.5064 0.174 Uiso 0.406(5) 1 calc R U P C -2
H2C H 0.9536 1.0266 1.4351 0.174 Uiso 0.406(5) 1 calc R U P C -2
N9 N 1.1987(10) 1.0587(10) 1.3950(8) 0.116(2) Uiso 0.594(5) 1 d D U P C 1
C5 C 1.1419(11) 1.0730(12) 1.4263(10) 0.116(2) Uiso 0.594(5) 1 d D U P C 1
C6 C 1.0587(11) 1.0881(11) 1.4555(9) 0.116(2) Uiso 0.594(5) 1 d D U P C 1
H6A H 0.9990 1.0388 1.4223 0.174 Uiso 0.594(5) 1 calc R U P C 1
H6B H 1.0472 1.1475 1.4531 0.174 Uiso 0.594(5) 1 calc R U P C 1
H6C H 1.0737 1.0880 1.5106 0.174 Uiso 0.594(5) 1 calc R U P C 1

loop_
_atom_site_aniso_label
_atom_site_aniso_U_11
_atom_site_aniso_U_22
_atom_site_aniso_U_33
_atom_site_aniso_U_23
_atom_site_aniso_U_13
_atom_site_aniso_U_12
Re1 0.01063(9) 0.01269(9) 0.01090(9) 0.00313(6) 0.00417(6) 0.00213(6)
Re2 0.01048(9) 0.01272(9) 0.01271(9) 0.00307(7) 0.00480(6) 0.00103(6)
Re3 0.01202(10) 0.01368(10) 0.01256(10) 0.00499(7) 0.00459(7) 0.00402(7)
Re4 0.01195(9) 0.01586(9) 0.01178(9) 0.00323(7) 0.00231(6) 0.00374(7)
Re5 0.01221(9) 0.01460(9) 0.01197(9) 0.00274(7) 0.00291(6) 0.00325(6)
Re6 0.01375(10) 0.01548(10) 0.01276(10) 0.00441(7) 0.00411(7) 0.00258(7)
Mo1 0.01063(9) 0.01269(9) 0.01090(9) 0.00313(6) 0.00417(6) 0.00213(6)
Mo2 0.01048(9) 0.01272(9) 0.01271(9) 0.00307(7) 0.00480(6) 0.00103(6)
Mo3 0.01202(10) 0.01368(10) 0.01256(10) 0.00499(7) 0.00459(7) 0.00402(7)
Mo4 0.01195(9) 0.01586(9) 0.01178(9) 0.00323(7) 0.00231(6) 0.00374(7)
Mo5 0.01221(9) 0.01460(9) 0.01197(9) 0.00274(7) 0.00291(6) 0.00325(6)
Mo6 0.01375(10) 0.01548(10) 0.01276(10) 0.00441(7) 0.00411(7) 0.00258(7)
S1 0.0121(4) 0.0192(4) 0.0168(4) 0.0057(4) 0.0065(3) 0.0054(3)
S2 0.0171(4) 0.0117(4) 0.0186(4) 0.0036(3) 0.0076(4) 0.0022(3)
S3 0.0117(4) 0.0213(5) 0.0132(4) 0.0032(4) 0.0019(3) 0.0032(3)
S4 0.0178(4) 0.0178(4) 0.0156(4) 0.0083(4) 0.0082(3) 0.0036(4)
S5 0.0170(5) 0.0219(5) 0.0120(4) 0.0050(4) 0.0040(3) 0.0055(4)
S6 0.0203(5) 0.0166(4) 0.0167(4) 0.0062(4) 0.0030(4) 0.0065(4)
S7 0.0141(4) 0.0220(5) 0.0164(4) 0.0043(4) 0.0062(3) 0.0042(4)
S8 0.0140(4) 0.0163(4) 0.0170(4) 0.0026(4) 0.0029(3) 0.0007(3)
N1 0.0164(16) 0.0160(15) 0.0134(15) 0.0024(12) 0.0051(12) 0.0018(12)
N2 0.0146(15) 0.0165(15) 0.0172(15) 0.0022(13) 0.0070(12) -0.0001(12)
N3 0.0202(17) 0.0212(16) 0.0194(16) 0.0077(13) 0.0046(13) 0.0074(13)
N4 0.0124(15) 0.0196(16) 0.0153(15) 0.0039(13) 0.0014(12) 0.0045(12)
N5 0.0204(17) 0.0186(16) 0.0183(16) 0.0047(13) 0.0067(13) 0.0015(13)
N6 0.0167(16) 0.0210(16) 0.0165(15) 0.0040(13) 0.0049(12) 0.0064(13)
C10 0.019(2) 0.027(2) 0.021(2) 0.0024(17) 0.0083(16) 0.0004(16)
C11 0.023(2) 0.030(2) 0.019(2) -0.0060(17) 0.0059(17) -0.0028(17)
C12 0.027(2) 0.024(2) 0.0148(18) 0.0037(16) 0.0077(16) 0.0077(17)
C13 0.023(2) 0.038(3) 0.026(2) 0.0013(19) 0.0145(18) -0.0012(19)
C14 0.022(2) 0.029(2) 0.022(2) -0.0003(17) 0.0103(17) -0.0008(17)
C15 0.037(2) 0.043(3) 0.020(2) -0.0010(18) 0.0154(18) 0.002(2)
C16 0.054(5) 0.142(12) 0.023(4) -0.003(6) 0.018(4) 0.021(6)
C17 0.149(12) 0.055(6) 0.058(7) 0.011(5) 0.075(8) 0.037(7)
C18 0.060(6) 0.057(6) 0.029(5) -0.006(4) 0.031(4) -0.001(4)
C20 0.027(2) 0.032(2) 0.022(2) -0.0061(18) 0.0149(18) -0.0078(18)
C21 0.022(2) 0.027(2) 0.019(2) -0.0059(17) 0.0091(17) -0.0076(17)
C22 0.0163(19) 0.0218(19) 0.0218(19) 0.0057(16) 0.0072(15) -0.0002(15)
C23 0.027(2) 0.028(2) 0.024(2) 0.0026(17) 0.0178(18) -0.0003(17)
C24 0.023(2) 0.0182(19) 0.0205(19) 0.0007(16) 0.0116(16) -0.0020(16)
C25 0.022(2) 0.027(2) 0.035(2) 0.0032(19) 0.0168(19) -0.0049(17)
C26 0.052(3) 0.026(2) 0.065(4) 0.011(2) 0.031(3) -0.005(2)
C27 0.034(3) 0.047(3) 0.050(3) -0.002(2) 0.029(2) -0.014(2)
C28 0.020(2) 0.064(4) 0.043(3) 0.006(3) 0.006(2) 0.003(2)
C30 0.032(2) 0.032(2) 0.023(2) 0.0104(18) 0.0111(17) 0.0177(19)
C31 0.037(3) 0.029(2) 0.034(2) 0.0157(19) 0.0158(19) 0.022(2)
C32 0.032(2) 0.038(2) 0.035(2) 0.025(2) 0.0166(19) 0.020(2)
C33 0.061(3) 0.062(3) 0.027(2) 0.026(2) 0.020(2) 0.038(3)
C34 0.048(3) 0.047(3) 0.021(2) 0.015(2) 0.016(2) 0.030(2)
C35 0.048(3) 0.056(3) 0.049(3) 0.038(3) 0.020(2) 0.033(3)
C36 0.050(4) 0.066(4) 0.097(5) 0.048(4) 0.003(3) 0.027(3)
C37 0.084(5) 0.043(3) 0.072(4) 0.029(3) 0.021(4) 0.032(3)
C38 0.121(6) 0.086(5) 0.057(4) 0.054(4) 0.038(4) 0.068(5)
C40 0.018(2) 0.022(2) 0.0198(19) 0.0024(16) 0.0027(15) 0.0083(16)
C41 0.019(2) 0.025(2) 0.0181(19) -0.0021(16) -0.0022(15) 0.0049(16)
C42 0.0149(19) 0.024(2) 0.023(2) 0.0062(17) 0.0023(15) 0.0042(16)
C43 0.022(2) 0.034(2) 0.026(2) 0.0028(19) 0.0044(17) 0.0151(18)
C44 0.023(2) 0.028(2) 0.0178(19) 0.0022(17) 0.0036(16) 0.0112(17)
C45 0.017(2) 0.031(2) 0.030(2) 0.0063(19) -0.0006(17) 0.0091(18)
C46 0.023(2) 0.036(3) 0.047(3) 0.005(2) 0.001(2) 0.001(2)
C47 0.039(3) 0.062(4) 0.035(3) 0.022(3) -0.004(2) 0.019(3)
C48 0.023(2) 0.040(3) 0.049(3) 0.002(2) -0.005(2) 0.015(2)
C50 0.018(2) 0.041(3) 0.038(3) -0.015(2) 0.0001(19) 0.010(2)
C51 0.019(2) 0.043(3) 0.045(3) -0.021(2) 0.000(2) 0.010(2)
C52 0.023(2) 0.025(2) 0.024(2) -0.0020(17) 0.0019(17) 0.0108(17)
C53 0.020(3) 0.059(4) 0.072(4) -0.035(3) -0.008(3) 0.021(2)
C54 0.018(2) 0.050(3) 0.061(3) -0.034(3) -0.007(2) 0.012(2)
C55 0.032(3) 0.035(3) 0.042(3) -0.014(2) -0.001(2) 0.018(2)
C56 0.085(6) 0.109(7) 0.059(4) -0.053(4) -0.020(4) 0.063(5)
C57 0.105(7) 0.034(4) 0.131(7) 0.002(4) 0.072(6) 0.017(4)
C58 0.045(3) 0.041(3) 0.053(4) -0.013(3) 0.021(3) 0.014(3)
C60 0.037(3) 0.025(2) 0.025(2) 0.0036(18) 0.0151(19) 0.0014(19)
C61 0.043(3) 0.034(2) 0.027(2) 0.0087(19) 0.021(2) 0.004(2)
C62 0.039(3) 0.035(2) 0.034(2) 0.022(2) 0.020(2) 0.007(2)
C63 0.059(3) 0.023(2) 0.048(3) 0.017(2) 0.028(3) 0.008(2)
C64 0.044(3) 0.026(2) 0.032(2) 0.0108(19) 0.021(2) 0.007(2)
C65 0.059(3) 0.040(3) 0.061(3) 0.030(2) 0.034(3) 0.006(2)
C66 0.049(6) 0.059(11) 0.065(8) 0.034(7) 0.019(5) -0.003(7)
C67 0.071(7) 0.063(10) 0.076(6) 0.055(6) 0.043(5) 0.028(7)
C68 0.142(14) 0.046(5) 0.100(9) 0.042(5) 0.066(8) 0.002(6)
C17A 0.058(8) 0.096(11) 0.036(7) -0.017(7) 0.013(6) 0.032(8)
C18A 0.124(14) 0.063(8) 0.033(7) 0.005(6) 0.036(8) 0.007(8)
C16A 0.050(6) 0.053(7) 0.022(6) -0.012(5) 0.016(4) 0.007(5)
C56A 0.041(9) 0.038(14) 0.056(19) -0.021(12) 0.005(8) 0.019(8)
C57A 0.044(12) 0.029(16) 0.048(15) -0.022(12) 0.000(10) 0.021(12)
C58A 0.084(19) 0.047(19) 0.065(15) -0.006(15) 0.028(14) 0.029(15)
C66A 0.047(9) 0.033(8) 0.079(13) 0.031(7) 0.040(8) -0.002(7)
C68A 0.059(8) 0.033(6) 0.067(7) 0.035(5) 0.034(6) 0.007(5)
C67A 0.075(9) 0.039(10) 0.070(8) 0.038(7) 0.038(7) 0.019(8)

loop_
_atom_type_symbol
_atom_type_description
_atom_type_scat_dispersion_real
_atom_type_scat_dispersion_imag
_atom_type_scat_source
C C 0.0033 0.0016 'International Tables Vol C Tables 4.2.6.8 and 6.1.1.4'
H H 0.0000 0.0000 'International Tables Vol C Tables 4.2.6.8 and 6.1.1.4'
Mo Mo -1.6832 0.6857 'International Tables Vol C Tables 4.2.6.8 and 6.1.1.4'
N N 0.0061 0.0033 'International Tables Vol C Tables 4.2.6.8 and 6.1.1.4'
Re Re -1.0185 7.2310 'International Tables Vol C Tables 4.2.6.8 and 6.1.1.4'
S S 0.1246 0.1234 'International Tables Vol C Tables 4.2.6.8 and 6.1.1.4'

loop_
_geom_angle_atom_site_label_1
_geom_angle_atom_site_label_2
_geom_angle_atom_site_label_3
_geom_angle
_geom_angle_site_symmetry_1
_geom_angle_site_symmetry_3
_geom_angle_publ_flag
Re2 Re1 Re2 89.805(7) . 2_677 ?
Re2 Re1 Re3 59.971(7) 2_677 . ?
Re2 Re1 Re3 60.066(6) . . ?
Re2 Re1 Mo2 89.8 . 2_677 ?
Re2 Re1 Mo3 60.013(6) . 2_677 ?
Re2 Re1 Mo3 59.983(7) 2_677 2_677 ?
Re3 Re1 Mo3 90.2 . 2_677 ?
Mo2 Re1 Re2 0.0 2_677 2_677 ?
Mo2 Re1 Re3 59.971(7) 2_677 . ?
Mo2 Re1 Mo3 59.983(7) 2_677 2_677 ?
S1 Re1 Re2 117.55(2) . . ?
S1 Re1 Re2 57.67(2) . 2_677 ?
S1 Re1 Re3 57.52(2) . . ?
S1 Re1 Mo2 57.67(2) . 2_677 ?
S1 Re1 Mo3 117.63(2) . 2_677 ?
S1 Re1 S4 89.74(3) . . ?
S2 Re1 Re2 57.86(2) . . ?
S2 Re1 Re2 117.50(2) . 2_677 ?
S2 Re1 Re3 57.56(2) . . ?
S2 Re1 Mo2 117.50(2) . 2_677 ?
S2 Re1 Mo3 117.85(2) . 2_677 ?
S2 Re1 S1 89.69(3) . . ?
S2 Re1 S3 90.01(3) . . ?
S2 Re1 S4 174.38(3) . . ?
S3 Re1 Re2 117.52(2) . 2_677 ?
S3 Re1 Re2 57.62(2) . . ?
S3 Re1 Re3 117.66(2) . . ?
S3 Re1 Mo2 117.52(2) . 2_677 ?
S3 Re1 Mo3 57.57(2) . 2_677 ?
S3 Re1 S1 174.10(3) . . ?
S3 Re1 S4 89.98(3) . . ?
S4 Re1 Re2 57.75(2) . 2_677 ?
S4 Re1 Re2 117.72(2) . . ?
S4 Re1 Re3 117.70(2) . . ?
S4 Re1 Mo2 57.75(2) . 2_677 ?
S4 Re1 Mo3 57.74(2) . 2_677 ?
N1 Re1 Re2 134.75(8) . . ?
N1 Re1 Re2 135.44(8) . 2_677 ?
N1 Re1 Re3 135.00(8) . . ?
N1 Re1 Mo2 135.44(8) . 2_677 ?
N1 Re1 Mo3 134.78(8) . 2_677 ?
N1 Re1 S1 93.26(8) . . ?
N1 Re1 S2 92.69(8) . . ?
N1 Re1 S3 92.64(8) . . ?
N1 Re1 S4 92.92(8) . . ?
Re1 Re2 Re1 90.196(7) . 2_677 ?
Re1 Re2 Re3 60.238(6) . 2_677 ?
Re1 Re2 Re3 60.134(7) 2_677 2_677 ?
Re1 Re2 Mo1 90.2 . 2_677 ?
Re1 Re2 Mo3 60.238(6) . 2_677 ?
Re1 Re2 Mo3 60.134(7) 2_677 2_677 ?
Mo1 Re2 Re1 0.0 2_677 2_677 ?
Mo1 Re2 Re3 60.134(7) 2_677 2_677 ?
Mo1 Re2 Mo3 60.134(7) 2_677 2_677 ?
Mo3 Re2 Re3 0.0 2_677 2_677 ?
S1 Re2 Re1 57.37(2) 2_677 2_677 ?
S1 Re2 Re1 117.69(2) 2_677 . ?
S1 Re2 Re3 57.49(2) 2_677 2_677 ?
S1 Re2 Mo1 57.37(2) 2_677 2_677 ?
S1 Re2 Mo3 57.49(2) 2_677 2_677 ?
S1 Re2 S2 173.85(3) 2_677 . ?
S1 Re2 S4 89.31(3) 2_677 2_677 ?
S2 Re2 Re1 117.57(2) . 2_677 ?
S2 Re2 Re1 57.34(2) . . ?
S2 Re2 Re3 117.55(2) . 2_677 ?
S2 Re2 Mo1 117.57(2) . 2_677 ?
S2 Re2 Mo3 117.55(2) . 2_677 ?
S3 Re2 Re1 57.48(2) . . ?
S3 Re2 Re1 117.71(2) . 2_677 ?
S3 Re2 Re3 57.61(2) . 2_677 ?
S3 Re2 Mo1 117.71(2) . 2_677 ?
S3 Re2 Mo3 57.61(2) . 2_677 ?
S3 Re2 S1 90.17(3) . 2_677 ?
S3 Re2 S2 89.59(3) . . ?
S3 Re2 S4 174.10(3) . 2_677 ?
S4 Re2 Re1 117.83(2) 2_677 . ?
S4 Re2 Re1 57.36(2) 2_677 2_677 ?
S4 Re2 Re3 117.48(2) 2_677 2_677 ?
S4 Re2 Mo1 57.36(2) 2_677 2_677 ?
S4 Re2 Mo3 117.48(2) 2_677 2_677 ?
S4 Re2 S2 90.30(3) 2_677 . ?
N2 Re2 Re1 135.80(8) . 2_677 ?
N2 Re2 Re1 134.01(8) . . ?
N2 Re2 Re3 134.50(8) . 2_677 ?
N2 Re2 Mo1 135.80(8) . 2_677 ?
N2 Re2 Mo3 134.50(8) . 2_677 ?
N2 Re2 S1 93.47(8) . 2_677 ?
N2 Re2 S2 92.68(8) . . ?
N2 Re2 S3 92.12(8) . . ?
N2 Re2 S4 93.77(8) . 2_677 ?
Re1 Re3 Re1 89.778(7) . 2_677 ?
Re2 Re3 Re1 59.753(6) . . ?
Re2 Re3 Re1 59.861(6) . 2_677 ?
Re2 Re3 Re1 59.750(7) 2_677 2_677 ?
Re2 Re3 Re1 59.896(6) 2_677 . ?
Re2 Re3 Re2 89.582(7) 2_677 . ?
Mo2 Re3 Re1 59.896(6) 2_677 . ?
Mo2 Re3 Re1 59.750(7) 2_677 2_677 ?
Mo2 Re3 Re2 0.0 2_677 2_677 ?
Mo2 Re3 Re2 89.6 2_677 . ?
S1 Re3 Re1 117.29(2) . 2_677 ?
S1 Re3 Re1 57.31(2) . . ?
S1 Re3 Re2 57.58(2) . 2_677 ?
S1 Re3 Re2 117.03(2) . . ?
S1 Re3 Mo2 57.58(2) . 2_677 ?
S1 Re3 S2 89.35(3) . . ?
S1 Re3 S3 90.11(3) . 2_677 ?
S1 Re3 S4 173.32(3) . 2_677 ?
S2 Re3 Re1 117.47(2) . 2_677 ?
S2 Re3 Re1 57.24(2) . . ?
S2 Re3 Re2 117.11(2) . 2_677 ?
S2 Re3 Re2 57.65(2) . . ?
S2 Re3 Mo2 117.11(2) . 2_677 ?
S2 Re3 S3 173.42(3) . 2_677 ?
S2 Re3 S4 90.33(3) . 2_677 ?
S3 Re3 Re1 57.24(2) 2_677 2_677 ?
S3 Re3 Re1 117.28(2) 2_677 . ?
S3 Re3 Re2 57.43(2) 2_677 2_677 ?
S3 Re3 Re2 117.07(2) 2_677 . ?
S3 Re3 Mo2 57.43(2) 2_677 2_677 ?
S3 Re3 S4 89.44(3) 2_677 2_677 ?
S4 Re3 Re1 117.26(2) 2_677 . ?
S4 Re3 Re1 57.21(2) 2_677 2_677 ?
S4 Re3 Re2 57.55(2) 2_677 . ?
S4 Re3 Re2 116.93(2) 2_677 2_677 ?
S4 Re3 Mo2 116.93(2) 2_677 2_677 ?
N3 Re3 Re1 134.78(8) . . ?
N3 Re3 Re1 135.44(8) . 2_677 ?
N3 Re3 Re2 135.04(9) . . ?
N3 Re3 Re2 135.38(9) . 2_677 ?
N3 Re3 Mo2 135.38(9) . 2_677 ?
N3 Re3 S1 93.20(9) . . ?
N3 Re3 S2 92.86(9) . . ?
N3 Re3 S3 93.71(9) . 2_677 ?
N3 Re3 S4 93.49(9) . 2_677 ?
Re5 Re4 Re5 90.171(7) . 2_566 ?
Re5 Re4 Re6 60.224(7) . 2_566 ?
Re5 Re4 Re6 60.100(6) 2_566 2_566 ?
Re5 Re4 Mo5 90.2 . 2_566 ?
Re5 Re4 Mo6 60.100(6) 2_566 2_566 ?
Re5 Re4 Mo6 60.224(7) . 2_566 ?
Mo5 Re4 Re5 0.0 2_566 2_566 ?
Mo5 Re4 Re6 60.100(6) 2_566 2_566 ?
Mo5 Re4 Mo6 60.100(6) 2_566 2_566 ?
Mo6 Re4 Re6 0.0 2_566 2_566 ?
S5 Re4 Re5 117.43(2) . . ?
S5 Re4 Re5 57.80(2) . 2_566 ?
S5 Re4 Re6 117.86(2) . 2_566 ?
S5 Re4 Mo5 57.80(2) . 2_566 ?
S5 Re4 Mo6 117.86(2) . 2_566 ?
S5 Re4 S6 89.82(3) . . ?
S5 Re4 S8 90.21(3) . . ?
S6 Re4 Re5 57.28(2) . . ?
S6 Re4 Re5 117.76(2) . 2_566 ?
S6 Re4 Re6 117.48(2) . 2_566 ?
S6 Re4 Mo5 117.76(2) . 2_566 ?
S6 Re4 Mo6 117.48(2) . 2_566 ?
S6 Re4 S8 174.04(3) . . ?
S7 Re4 Re5 117.60(2) . 2_566 ?
S7 Re4 Re5 57.62(2) . . ?
S7 Re4 Re6 57.54(2) . 2_566 ?
S7 Re4 Mo5 117.60(2) . 2_566 ?
S7 Re4 Mo6 57.54(2) . 2_566 ?
S7 Re4 S5 174.13(3) . . ?
S7 Re4 S6 89.56(3) . . ?
S7 Re4 S8 89.80(3) . . ?
S8 Re4 Re5 57.58(2) . 2_566 ?
S8 Re4 Re5 117.67(2) . . ?
S8 Re4 Re6 57.48(2) . 2_566 ?
S8 Re4 Mo5 57.58(2) . 2_566 ?
S8 Re4 Mo6 57.48(2) . 2_566 ?
N4 Re4 Re5 136.70(8) . . ?
N4 Re4 Re5 133.12(8) . 2_566 ?
N4 Re4 Re6 133.96(8) . 2_566 ?
N4 Re4 Mo5 133.12(8) . 2_566 ?
N4 Re4 Mo6 133.96(8) . 2_566 ?
N4 Re4 S5 92.26(8) . . ?
N4 Re4 S6 94.88(8) . . ?
N4 Re4 S7 93.61(8) . . ?
N4 Re4 S8 91.07(8) . . ?
Re4 Re5 Re4 89.829(7) . 2_566 ?
Re4 Re5 Re6 60.062(7) . . ?
Re4 Re5 Re6 59.956(6) . 2_566 ?
Re4 Re5 Re6 59.990(7) 2_566 2_566 ?
Re4 Re5 Re6 59.994(6) 2_566 . ?
Re4 Re5 Mo4 89.8 . 2_566 ?
Re6 Re5 Re6 90.172(8) . 2_566 ?
Mo4 Re5 Re4 0.0 2_566 2_566 ?
Mo4 Re5 Re6 59.994(6) 2_566 . ?
Mo4 Re5 Re6 59.990(7) 2_566 2_566 ?
S5 Re5 Re4 117.09(2) 2_566 . ?
S5 Re5 Re4 57.41(2) 2_566 2_566 ?
S5 Re5 Re6 117.37(2) 2_566 . ?
S5 Re5 Re6 57.18(2) 2_566 2_566 ?
S5 Re5 Mo4 57.41(2) 2_566 2_566 ?
S6 Re5 Re4 57.69(2) . . ?
S6 Re5 Re4 117.69(2) . 2_566 ?
S6 Re5 Re6 117.63(2) . 2_566 ?
S6 Re5 Re6 57.73(2) . . ?
S6 Re5 Mo4 117.69(2) . 2_566 ?
S6 Re5 S5 173.80(3) . 2_566 ?
S6 Re5 S7 89.75(3) . . ?
S6 Re5 S8 89.97(3) . 2_566 ?
S7 Re5 Re4 57.50(2) . . ?
S7 Re5 Re4 117.36(2) . 2_566 ?
S7 Re5 Re6 117.53(2) . . ?
S7 Re5 Re6 57.40(2) . 2_566 ?
S7 Re5 Mo4 117.36(2) . 2_566 ?
S7 Re5 S5 89.65(3) . 2_566 ?
S7 Re5 S8 173.82(3) . 2_566 ?
S8 Re5 Re4 57.58(2) 2_566 2_566 ?
S8 Re5 Re4 117.46(2) 2_566 . ?
S8 Re5 Re6 57.44(2) 2_566 . ?
S8 Re5 Re6 117.54(2) 2_566 2_566 ?
S8 Re5 Mo4 57.58(2) 2_566 2_566 ?
S8 Re5 S5 89.96(3) 2_566 2_566 ?
N6 Re5 Re4 134.79(8) . . ?
N6 Re5 Re4 135.36(8) . 2_566 ?
N6 Re5 Re6 136.09(8) . 2_566 ?
N6 Re5 Re6 133.74(8) . . ?
N6 Re5 Mo4 135.36(8) . 2_566 ?
N6 Re5 S5 94.37(8) . 2_566 ?
N6 Re5 S6 91.83(8) . . ?
N6 Re5 S7 93.74(8) . . ?
N6 Re5 S8 92.44(8) . 2_566 ?
Re4 Re6 Re4 89.657(8) 2_566 . ?
Re4 Re6 Re5 59.849(6) . . ?
Re4 Re6 Re5 59.829(6) . 2_566 ?
Re4 Re6 Re5 59.908(6) 2_566 . ?
Re4 Re6 Re5 59.821(7) 2_566 2_566 ?
Re5 Re6 Re5 89.830(8) . 2_566 ?
Mo4 Re6 Re4 0.0 2_566 2_566 ?
Mo4 Re6 Re4 89.7 2_566 . ?
Mo4 Re6 Re5 59.908(6) 2_566 . ?
Mo4 Re6 Re5 59.821(7) 2_566 2_566 ?
S5 Re6 Re4 117.49(2) . 2_566 ?
S5 Re6 Re4 57.51(2) . . ?
S5 Re6 Re5 57.71(2) . 2_566 ?
S5 Re6 Re5 117.34(2) . . ?
S5 Re6 Mo4 117.49(2) . 2_566 ?
S5 Re6 S6 89.80(3) . . ?
S5 Re6 S7 90.02(3) . 2_566 ?
S5 Re6 S8 173.85(3) . 2_566 ?
S6 Re6 Re4 57.44(2) . . ?
S6 Re6 Re4 117.01(2) . 2_566 ?
S6 Re6 Re5 57.14(2) . . ?
S6 Re6 Re5 117.22(2) . 2_566 ?
S6 Re6 Mo4 117.01(2) . 2_566 ?
S7 Re6 Re4 117.24(2) 2_566 . ?
S7 Re6 Re4 57.46(2) 2_566 2_566 ?
S7 Re6 Re5 57.45(2) 2_566 2_566 ?
S7 Re6 Re5 117.34(2) 2_566 . ?
S7 Re6 Mo4 57.46(2) 2_566 2_566 ?
S7 Re6 S6 173.36(3) 2_566 . ?
S8 Re6 Re4 117.35(2) 2_566 . ?
S8 Re6 Re4 57.57(2) 2_566 2_566 ?
S8 Re6 Re5 117.36(2) 2_566 2_566 ?
S8 Re6 Re5 57.54(2) 2_566 . ?
S8 Re6 Mo4 57.57(2) 2_566 2_566 ?
S8 Re6 S6 89.66(3) 2_566 . ?
S8 Re6 S7 89.81(3) 2_566 2_566 ?
N5 Re6 Re4 136.11(8) . . ?
N5 Re6 Re4 134.23(8) . 2_566 ?
N5 Re6 Re5 134.32(8) . 2_566 ?
N5 Re6 Re5 135.83(8) . . ?
N5 Re6 Mo4 134.23(8) . 2_566 ?
N5 Re6 S5 93.15(8) . . ?
N5 Re6 S6 94.63(8) . . ?
N5 Re6 S7 92.01(8) . 2_566 ?
N5 Re6 S8 93.00(8) . 2_566 ?
Re1 S1 Re2 64.96(2) . 2_677 ?
Re1 S1 Re3 65.17(2) . . ?
Re1 S1 Mo2 64.96(2) . 2_677 ?
Re3 S1 Re2 64.93(2) . 2_677 ?
Re3 S1 Mo2 64.93(2) . 2_677 ?
Mo2 S1 Re2 0.0 2_677 2_677 ?
Re1 S2 Re2 64.80(2) . . ?
Re1 S2 Re3 65.20(2) . . ?
Re3 S2 Re2 64.90(2) . . ?
Re1 S3 Re2 64.90(2) . . ?
Re1 S3 Re3 65.18(2) . 2_677 ?
Re1 S3 Mo3 65.18(2) . 2_677 ?
Re2 S3 Re3 64.96(2) . 2_677 ?
Re2 S3 Mo3 64.96(2) . 2_677 ?
Mo3 S3 Re3 0.0 2_677 2_677 ?
Re1 S4 Re2 64.89(2) . 2_677 ?
Re1 S4 Re3 65.05(2) . 2_677 ?
Re1 S4 Mo2 64.89(2) . 2_677 ?
Re1 S4 Mo3 65.05(2) . 2_677 ?
Re2 S4 Re3 64.76(2) 2_677 2_677 ?
Re2 S4 Mo3 64.76(2) 2_677 2_677 ?
Mo2 S4 Re2 0.0 2_677 2_677 ?
Mo2 S4 Re3 64.76(2) 2_677 2_677 ?
Mo2 S4 Mo3 64.76(2) 2_677 2_677 ?
Mo3 S4 Re3 0.0 2_677 2_677 ?
Re4 S5 Re5 64.79(2) . 2_566 ?
Re4 S5 Mo5 64.79(2) . 2_566 ?
Re6 S5 Re4 65.13(2) . . ?
Re6 S5 Re5 65.11(2) . 2_566 ?
Re6 S5 Mo5 65.11(2) . 2_566 ?
Mo5 S5 Re5 0.0 2_566 2_566 ?
Re4 S6 Re6 64.95(2) . . ?
Re5 S6 Re4 65.03(2) . . ?
Re5 S6 Re6 65.13(2) . . ?
Re4 S7 Re5 64.88(2) . . ?
Re4 S7 Re6 65.00(2) . 2_566 ?
Re4 S7 Mo6 65.00(2) . 2_566 ?
Re6 S7 Re5 65.15(2) 2_566 . ?
Mo6 S7 Re5 65.15(2) 2_566 . ?
Mo6 S7 Re6 0.0 2_566 2_566 ?
Re4 S8 Re5 64.84(2) . 2_566 ?
Re4 S8 Mo5 64.84(2) . 2_566 ?
Re5 S8 Mo5 0.000(8) 2_566 2_566 ?
Re6 S8 Re4 64.95(2) 2_566 . ?
Re6 S8 Re5 65.02(2) 2_566 2_566 ?
Re6 S8 Mo5 65.02(2) 2_566 2_566 ?
Mo6 S8 Re4 64.95(2) 2_566 . ?
Mo6 S8 Re5 65.02(2) 2_566 2_566 ?
Mo6 S8 Re6 0.0 2_566 2_566 ?
Mo6 S8 Mo5 65.02(2) 2_566 2_566 ?
C10 N1 Re1 121.7(2) . . ?
C14 N1 Re1 122.2(3) . . ?
C14 N1 C10 116.1(3) . . ?
C20 N2 Re2 120.7(3) . . ?
C24 N2 Re2 122.5(2) . . ?
C24 N2 C20 116.6(3) . . ?
C30 N3 Re3 122.1(3) . . ?
C30 N3 C34 116.0(3) . . ?
C34 N3 Re3 121.9(3) . . ?
C40 N4 Re4 120.5(2) . . ?
C44 N4 Re4 122.9(2) . . ?
C44 N4 C40 116.6(3) . . ?
C60 N5 Re6 121.2(3) . . ?
C64 N5 Re6 122.6(3) . . ?
C64 N5 C60 116.1(4) . . ?
C50 N6 Re5 122.7(3) . . ?
C50 N6 C54 114.8(4) . . ?
C54 N6 Re5 122.5(3) . . ?
N1 C10 H10 118.2 . . ?
N1 C10 C11 123.6(4) . . ?
C11 C10 H10 118.2 . . ?
C10 C11 H11 119.7 . . ?
C10 C11 C12 120.6(4) . . ?
C12 C11 H11 119.7 . . ?
C11 C12 C15 122.0(4) . . ?
C13 C12 C11 115.5(3) . . ?
C13 C12 C15 122.6(4) . . ?
C12 C13 H13 119.5 . . ?
C14 C13 C12 121.0(4) . . ?
C14 C13 H13 119.5 . . ?
N1 C14 C13 123.3(4) . . ?
N1 C14 H14 118.3 . . ?
C13 C14 H14 118.3 . . ?
C16 C15 C12 110.7(5) . . ?
C16 C15 C17 110.8(9) . . ?
C16 C15 C18 108.1(7) . . ?
C17 C15 C12 107.8(5) . . ?
C17 C15 C18 106.5(7) . . ?
C18 C15 C12 112.8(5) . . ?
C17A C15 C12 107.5(6) . . ?
C17A C15 C18A 115.2(12) . . ?
C17A C15 C16A 108.1(10) . . ?
C18A C15 C12 107.5(6) . . ?
C18A C15 C16A 107.3(10) . . ?
C16A C15 C12 111.2(5) . . ?
C15 C16 H16A 109.5 . . ?
C15 C16 H16B 109.5 . . ?
C15 C16 H16C 109.5 . . ?
H16A C16 H16B 109.5 . . ?
H16A C16 H16C 109.5 . . ?
H16B C16 H16C 109.5 . . ?
C15 C17 H17A 109.5 . . ?
C15 C17 H17B 109.5 . . ?
C15 C17 H17C 109.5 . . ?
H17A C17 H17B 109.5 . . ?
H17A C17 H17C 109.5 . . ?
H17B C17 H17C 109.5 . . ?
C15 C18 H18A 109.5 . . ?
C15 C18 H18B 109.5 . . ?
C15 C18 H18C 109.5 . . ?
H18A C18 H18B 109.5 . . ?
H18A C18 H18C 109.5 . . ?
H18B C18 H18C 109.5 . . ?
N2 C20 H20 118.6 . . ?
N2 C20 C21 122.9(4) . . ?
C21 C20 H20 118.6 . . ?
C20 C21 H21 119.4 . . ?
C20 C21 C22 121.1(4) . . ?
C22 C21 H21 119.4 . . ?
C21 C22 C25 119.4(3) . . ?
C23 C22 C21 115.1(4) . . ?
C23 C22 C25 125.5(3) . . ?
C22 C23 H23 119.2 . . ?
C24 C23 C22 121.6(4) . . ?
C24 C23 H23 119.2 . . ?
N2 C24 C23 122.6(4) . . ?
N2 C24 H24 118.7 . . ?
C23 C24 H24 118.7 . . ?
C22 C25 C26 109.3(4) . . ?
C22 C25 C27 111.8(4) . . ?
C22 C25 C28 107.8(4) . . ?
C26 C25 C28 109.0(4) . . ?
C27 C25 C26 109.9(4) . . ?
C27 C25 C28 109.0(4) . . ?
C25 C26 H26A 109.5 . . ?
C25 C26 H26B 109.5 . . ?
C25 C26 H26C 109.5 . . ?
H26A C26 H26B 109.5 . . ?
H26A C26 H26C 109.5 . . ?
H26B C26 H26C 109.5 . . ?
C25 C27 H27A 109.5 . . ?
C25 C27 H27B 109.5 . . ?
C25 C27 H27C 109.5 . . ?
H27A C27 H27B 109.5 . . ?
H27A C27 H27C 109.5 . . ?
H27B C27 H27C 109.5 . . ?
C25 C28 H28A 109.5 . . ?
C25 C28 H28B 109.5 . . ?
C25 C28 H28C 109.5 . . ?
H28A C28 H28B 109.5 . . ?
H28A C28 H28C 109.5 . . ?
H28B C28 H28C 109.5 . . ?
N3 C30 H30 118.3 . . ?
N3 C30 C31 123.4(4) . . ?
C31 C30 H30 118.3 . . ?
C30 C31 H31 119.5 . . ?
C32 C31 C30 120.9(4) . . ?
C32 C31 H31 119.5 . . ?
C31 C32 C33 115.2(4) . . ?
C31 C32 C35 121.4(4) . . ?
C33 C32 C35 123.4(4) . . ?
C32 C33 H33 119.5 . . ?
C34 C33 C32 121.0(4) . . ?
C34 C33 H33 119.5 . . ?
N3 C34 C33 123.5(4) . . ?
N3 C34 H34 118.2 . . ?
C33 C34 H34 118.2 . . ?
C32 C35 C37 109.7(4) . . ?
C36 C35 C32 109.3(4) . . ?
C36 C35 C37 105.4(5) . . ?
C36 C35 C38 114.3(5) . . ?
C38 C35 C32 111.7(4) . . ?
C38 C35 C37 106.1(5) . . ?
C35 C36 H36A 109.5 . . ?
C35 C36 H36B 109.5 . . ?
C35 C36 H36C 109.5 . . ?
H36A C36 H36B 109.5 . . ?
H36A C36 H36C 109.5 . . ?
H36B C36 H36C 109.5 . . ?
C35 C37 H37A 109.5 . . ?
C35 C37 H37B 109.5 . . ?
C35 C37 H37C 109.5 . . ?
H37A C37 H37B 109.5 . . ?
H37A C37 H37C 109.5 . . ?
H37B C37 H37C 109.5 . . ?
C35 C38 H38A 109.5 . . ?
C35 C38 H38B 109.5 . . ?
C35 C38 H38C 109.5 . . ?
H38A C38 H38B 109.5 . . ?
H38A C38 H38C 109.5 . . ?
H38B C38 H38C 109.5 . . ?
N4 C40 H40 118.3 . . ?
N4 C40 C41 123.4(3) . . ?
C41 C40 H40 118.3 . . ?
C40 C41 H41 119.8 . . ?
C40 C41 C42 120.3(4) . . ?
C42 C41 H41 119.8 . . ?
C41 C42 C45 119.8(3) . . ?
C43 C42 C41 115.7(3) . . ?
C43 C42 C45 124.5(3) . . ?
C42 C43 H43 119.4 . . ?
C44 C43 C42 121.2(4) . . ?
C44 C43 H43 119.4 . . ?
N4 C44 C43 122.8(4) . . ?
N4 C44 H44 118.6 . . ?
C43 C44 H44 118.6 . . ?
C42 C45 C46 108.3(3) . . ?
C42 C45 C47 109.2(4) . . ?
C47 C45 C46 109.3(4) . . ?
C48 C45 C42 111.2(3) . . ?
C48 C45 C46 109.8(4) . . ?
C48 C45 C47 109.1(4) . . ?
C45 C46 H46A 109.5 . . ?
C45 C46 H46B 109.5 . . ?
C45 C46 H46C 109.5 . . ?
H46A C46 H46B 109.5 . . ?
H46A C46 H46C 109.5 . . ?
H46B C46 H46C 109.5 . . ?
C45 C47 H47A 109.5 . . ?
C45 C47 H47B 109.5 . . ?
C45 C47 H47C 109.5 . . ?
H47A C47 H47B 109.5 . . ?
H47A C47 H47C 109.5 . . ?
H47B C47 H47C 109.5 . . ?
C45 C48 H48A 109.5 . . ?
C45 C48 H48B 109.5 . . ?
C45 C48 H48C 109.5 . . ?
H48A C48 H48B 109.5 . . ?
H48A C48 H48C 109.5 . . ?
H48B C48 H48C 109.5 . . ?
N6 C50 H50 117.9 . . ?
N6 C50 C51 124.2(4) . . ?
C51 C50 H50 117.9 . . ?
C50 C51 H51 119.3 . . ?
C52 C51 C50 121.4(4) . . ?
C52 C51 H51 119.3 . . ?
C51 C52 C53 114.0(4) . . ?
C51 C52 C55 121.8(4) . . ?
C53 C52 C55 124.2(4) . . ?
C52 C53 H53 119.0 . . ?
C52 C53 C54 122.1(4) . . ?
C54 C53 H53 119.0 . . ?
N6 C54 C53 123.3(4) . . ?
N6 C54 H54 118.4 . . ?
C53 C54 H54 118.4 . . ?
C52 C55 C57 107.4(5) . . ?
C52 C55 C57A 109.4(14) . . ?
C52 C55 C58A 99.6(17) . . ?
C56 C55 C52 110.7(4) . . ?
C56 C55 C57 106.5(6) . . ?
C58 C55 C52 112.4(4) . . ?
C58 C55 C56 112.0(5) . . ?
C58 C55 C57 107.6(5) . . ?
C56A C55 C52 115.0(17) . . ?
C56A C55 C57A 113.4(14) . . ?
C56A C55 C58A 111.2(14) . . ?
C57A C55 C58A 107.1(13) . . ?
C55 C56 H56A 109.5 . . ?
C55 C56 H56B 109.5 . . ?
C55 C56 H56C 109.5 . . ?
H56A C56 H56B 109.5 . . ?
H56A C56 H56C 109.5 . . ?
H56B C56 H56C 109.5 . . ?
C55 C57 H57A 109.5 . . ?
C55 C57 H57B 109.5 . . ?
C55 C57 H57C 109.5 . . ?
H57A C57 H57B 109.5 . . ?
H57A C57 H57C 109.5 . . ?
H57B C57 H57C 109.5 . . ?
C55 C58 H58A 109.5 . . ?
C55 C58 H58B 109.5 . . ?
C55 C58 H58C 109.5 . . ?
H58A C58 H58B 109.5 . . ?
H58A C58 H58C 109.5 . . ?
H58B C58 H58C 109.5 . . ?
N5 C60 H60 118.4 . . ?
N5 C60 C61 123.2(4) . . ?
C61 C60 H60 118.4 . . ?
C60 C61 H61 119.4 . . ?
C60 C61 C62 121.2(4) . . ?
C62 C61 H61 119.4 . . ?
C61 C62 C65 121.9(4) . . ?
C63 C62 C61 115.1(4) . . ?
C63 C62 C65 123.0(4) . . ?
C62 C63 H63 119.6 . . ?
C64 C63 C62 120.7(4) . . ?
C64 C63 H63 119.6 . . ?
N5 C64 C63 123.6(4) . . ?
N5 C64 H64 118.2 . . ?
C63 C64 H64 118.2 . . ?
C62 C65 C67 105.6(8) . . ?
C62 C65 C66A 107.5(12) . . ?
C62 C65 C68A 109.4(8) . . ?
C66 C65 C62 112.7(10) . . ?
C66 C65 C67 107.6(9) . . ?
C66 C65 C68 110.5(9) . . ?
C68 C65 C62 113.5(8) . . ?
C68 C65 C67 106.4(7) . . ?
C68A C65 C66A 106.2(10) . . ?
C67A C65 C62 111.6(13) . . ?
C67A C65 C66A 110.5(12) . . ?
C67A C65 C68A 111.4(9) . . ?
C65 C66 H66A 109.5 . . ?
C65 C66 H66B 109.5 . . ?
C65 C66 H66C 109.5 . . ?
H66A C66 H66B 109.5 . . ?
H66A C66 H66C 109.5 . . ?
H66B C66 H66C 109.5 . . ?
C65 C67 H67A 109.5 . . ?
C65 C67 H67B 109.5 . . ?
C65 C67 H67C 109.5 . . ?
H67A C67 H67B 109.5 . . ?
H67A C67 H67C 109.5 . . ?
H67B C67 H67C 109.5 . . ?
C65 C68 H68A 109.5 . . ?
C65 C68 H68B 109.5 . . ?
C65 C68 H68C 109.5 . . ?
H68A C68 H68B 109.5 . . ?
H68A C68 H68C 109.5 . . ?
H68B C68 H68C 109.5 . . ?
N2A C4A C3A 174.6(8) . . ?
C4A C3A H3AA 109.5 . . ?
C4A C3A H3AB 109.5 . . ?
C4A C3A H3AC 109.5 . . ?
H3AA C3A H3AB 109.5 . . ?
H3AA C3A H3AC 109.5 . . ?
H3AB C3A H3AC 109.5 . . ?
C15 C17A H17D 109.5 . . ?
C15 C17A H17E 109.5 . . ?
C15 C17A H17F 109.5 . . ?
H17D C17A H17E 109.5 . . ?
H17D C17A H17F 109.5 . . ?
H17E C17A H17F 109.5 . . ?
C15 C18A H18D 109.5 . . ?
C15 C18A H18E 109.5 . . ?
C15 C18A H18F 109.5 . . ?
H18D C18A H18E 109.5 . . ?
H18D C18A H18F 109.5 . . ?
H18E C18A H18F 109.5 . . ?
C15 C16A H16D 109.5 . . ?
C15 C16A H16E 109.5 . . ?
C15 C16A H16F 109.5 . . ?
H16D C16A H16E 109.5 . . ?
H16D C16A H16F 109.5 . . ?
H16E C16A H16F 109.5 . . ?
C55 C56A H56D 109.5 . . ?
C55 C56A H56E 109.5 . . ?
C55 C56A H56F 109.5 . . ?
H56D C56A H56E 109.5 . . ?
H56D C56A H56F 109.5 . . ?
H56E C56A H56F 109.5 . . ?
C55 C57A H57D 109.5 . . ?
C55 C57A H57E 109.5 . . ?
C55 C57A H57F 109.5 . . ?
H57D C57A H57E 109.5 . . ?
H57D C57A H57F 109.5 . . ?
H57E C57A H57F 109.5 . . ?
C55 C58A H58D 109.5 . . ?
C55 C58A H58E 109.5 . . ?
C55 C58A H58F 109.5 . . ?
H58D C58A H58E 109.5 . . ?
H58D C58A H58F 109.5 . . ?
H58E C58A H58F 109.5 . . ?
C65 C66A H66D 109.5 . . ?
C65 C66A H66E 109.5 . . ?
C65 C66A H66F 109.5 . . ?
H66D C66A H66E 109.5 . . ?
H66D C66A H66F 109.5 . . ?
H66E C66A H66F 109.5 . . ?
C65 C68A H68D 109.5 . . ?
C65 C68A H68E 109.5 . . ?
C65 C68A H68F 109.5 . . ?
H68D C68A H68E 109.5 . . ?
H68D C68A H68F 109.5 . . ?
H68E C68A H68F 109.5 . . ?
C65 C67A H67D 109.5 . . ?
C65 C67A H67E 109.5 . . ?
C65 C67A H67F 109.5 . . ?
H67D C67A H67E 109.5 . . ?
H67D C67A H67F 109.5 . . ?
H67E C67A H67F 109.5 . . ?
N7 C3 C4 171(2) . . ?
C3 C4 H4A 109.5 . . ?
C3 C4 H4B 109.5 . . ?
C3 C4 H4C 109.5 . . ?
H4A C4 H4B 109.5 . . ?
H4A C4 H4C 109.5 . . ?
H4B C4 H4C 109.5 . . ?
N8 C1 C2 159(3) . . ?
C1 C2 H2A 109.5 . . ?
C1 C2 H2B 109.5 . . ?
C1 C2 H2C 109.5 . . ?
H2A C2 H2B 109.5 . . ?
H2A C2 H2C 109.5 . . ?
H2B C2 H2C 109.5 . . ?
N9 C5 C6 171.9(19) . . ?
C5 C6 H6A 109.5 . . ?
C5 C6 H6B 109.5 . . ?
C5 C6 H6C 109.5 . . ?
H6A C6 H6B 109.5 . . ?
H6A C6 H6C 109.5 . . ?
H6B C6 H6C 109.5 . . ?

loop_
_geom_bond_atom_site_label_1
_geom_bond_atom_site_label_2
_geom_bond_distance
_geom_bond_site_symmetry_2
_geom_bond_publ_flag
Re1 Re2 2.5962(2) . ?
Re1 Re2 2.6012(2) 2_677 ?
Re1 Re3 2.6074(2) . ?
Re1 Mo2 2.6012(2) 2_677 ?
Re1 Mo3 2.6090(2) 2_677 ?
Re1 S1 2.4178(9) . ?
Re1 S2 2.4155(9) . ?
Re1 S3 2.4174(9) . ?
Re1 S4 2.4192(9) . ?
Re1 N1 2.227(3) . ?
Re2 Re1 2.6012(2) 2_677 ?
Re2 Re3 2.6031(2) 2_677 ?
Re2 Mo1 2.6012(2) 2_677 ?
Re2 Mo3 2.6031(2) 2_677 ?
Re2 S1 2.4258(9) 2_677 ?
Re2 S2 2.4295(9) . ?
Re2 S3 2.4212(9) . ?
Re2 S4 2.4295(9) 2_677 ?
Re2 N2 2.205(3) . ?
Re3 Re1 2.6090(2) 2_677 ?
Re3 Re2 2.6031(2) 2_677 ?
Re3 Mo2 2.6031(2) 2_677 ?
Re3 S1 2.4234(9) . ?
Re3 S2 2.4242(9) . ?
Re3 S3 2.4262(9) 2_677 ?
Re3 S4 2.4335(9) 2_677 ?
Re3 N3 2.229(3) . ?
Re4 Re5 2.6013(2) 2_566 ?
Re4 Re5 2.6000(2) . ?
Re4 Re6 2.6036(2) 2_566 ?
Re4 Mo5 2.6013(2) 2_566 ?
Re4 Mo6 2.6036(2) 2_566 ?
Re4 S5 2.4225(9) . ?
Re4 S6 2.4240(9) . ?
Re4 S7 2.4219(9) . ?
Re4 S8 2.4259(9) . ?
Re4 N4 2.212(3) . ?
Re5 Re4 2.6013(2) 2_566 ?
Re5 Re6 2.6063(2) . ?
Re5 Re6 2.6106(3) 2_566 ?
Re5 Mo4 2.6013(2) 2_566 ?
Re5 S5 2.4329(9) 2_566 ?
Re5 S6 2.4130(9) . ?
Re5 S7 2.4250(9) . ?
Re5 S8 2.4260(9) 2_566 ?
Re5 N6 2.222(3) . ?
Re6 Re4 2.6036(2) 2_566 ?
Re6 Re5 2.6106(3) 2_566 ?
Re6 Mo4 2.6036(2) 2_566 ?
Re6 S5 2.4184(9) . ?
Re6 S6 2.4289(9) . ?
Re6 S7 2.4238(9) 2_566 ?
Re6 S8 2.4233(9) 2_566 ?
Re6 N5 2.231(3) . ?
S1 Re2 2.4258(9) 2_677 ?
S1 Mo2 2.4258(9) 2_677 ?
S3 Re3 2.4262(9) 2_677 ?
S3 Mo3 2.4262(9) 2_677 ?
S4 Re2 2.4295(9) 2_677 ?
S4 Re3 2.4334(9) 2_677 ?
S4 Mo2 2.4295(9) 2_677 ?
S4 Mo3 2.4334(9) 2_677 ?
S5 Re5 2.4329(9) 2_566 ?
S5 Mo5 2.4329(9) 2_566 ?
S7 Re6 2.4238(9) 2_566 ?
S7 Mo6 2.4238(9) 2_566 ?
S8 Re5 2.4261(9) 2_566 ?
S8 Re6 2.4233(9) 2_566 ?
S8 Mo5 2.4261(9) 2_566 ?
S8 Mo6 2.4233(9) 2_566 ?
N1 C10 1.341(5) . ?
N1 C14 1.339(5) . ?
N2 C20 1.347(5) . ?
N2 C24 1.335(5) . ?
N3 C30 1.331(5) . ?
N3 C34 1.331(5) . ?
N4 C40 1.341(5) . ?
N4 C44 1.337(5) . ?
N5 C60 1.339(5) . ?
N5 C64 1.331(5) . ?
N6 C50 1.318(5) . ?
N6 C54 1.318(5) . ?
C10 H10 0.9500 . ?
C10 C11 1.371(5) . ?
C11 H11 0.9500 . ?
C11 C12 1.389(6) . ?
C12 C13 1.382(6) . ?
C12 C15 1.530(5) . ?
C13 H13 0.9500 . ?
C13 C14 1.371(5) . ?
C14 H14 0.9500 . ?
C15 C16 1.495(10) . ?
C15 C17 1.525(10) . ?
C15 C18 1.525(9) . ?
C15 C17A 1.487(12) . ?
C15 C18A 1.521(13) . ?
C15 C16A 1.527(12) . ?
C16 H16A 0.9800 . ?
C16 H16B 0.9800 . ?
C16 H16C 0.9800 . ?
C17 H17A 0.9800 . ?
C17 H17B 0.9800 . ?
C17 H17C 0.9800 . ?
C18 H18A 0.9800 . ?
C18 H18B 0.9800 . ?
C18 H18C 0.9800 . ?
C20 H20 0.9500 . ?
C20 C21 1.370(5) . ?
C21 H21 0.9500 . ?
C21 C22 1.384(5) . ?
C22 C23 1.382(6) . ?
C22 C25 1.518(5) . ?
C23 H23 0.9500 . ?
C23 C24 1.373(5) . ?
C24 H24 0.9500 . ?
C25 C26 1.534(6) . ?
C25 C27 1.519(6) . ?
C25 C28 1.548(7) . ?
C26 H26A 0.9800 . ?
C26 H26B 0.9800 . ?
C26 H26C 0.9800 . ?
C27 H27A 0.9800 . ?
C27 H27B 0.9800 . ?
C27 H27C 0.9800 . ?
C28 H28A 0.9800 . ?
C28 H28B 0.9800 . ?
C28 H28C 0.9800 . ?
C30 H30 0.9500 . ?
C30 C31 1.382(5) . ?
C31 H31 0.9500 . ?
C31 C32 1.371(6) . ?
C32 C33 1.386(6) . ?
C32 C35 1.538(6) . ?
C33 H33 0.9500 . ?
C33 C34 1.371(6) . ?
C34 H34 0.9500 . ?
C35 C36 1.488(8) . ?
C35 C37 1.567(8) . ?
C35 C38 1.495(7) . ?
C36 H36A 0.9800 . ?
C36 H36B 0.9800 . ?
C36 H36C 0.9800 . ?
C37 H37A 0.9800 . ?
C37 H37B 0.9800 . ?
C37 H37C 0.9800 . ?
C38 H38A 0.9800 . ?
C38 H38B 0.9800 . ?
C38 H38C 0.9800 . ?
C40 H40 0.9500 . ?
C40 C41 1.377(5) . ?
C41 H41 0.9500 . ?
C41 C42 1.390(5) . ?
C42 C43 1.379(6) . ?
C42 C45 1.531(5) . ?
C43 H43 0.9500 . ?
C43 C44 1.378(5) . ?
C44 H44 0.9500 . ?
C45 C46 1.536(6) . ?
C45 C47 1.533(6) . ?
C45 C48 1.530(6) . ?
C46 H46A 0.9800 . ?
C46 H46B 0.9800 . ?
C46 H46C 0.9800 . ?
C47 H47A 0.9800 . ?
C47 H47B 0.9800 . ?
C47 H47C 0.9800 . ?
C48 H48A 0.9800 . ?
C48 H48B 0.9800 . ?
C48 H48C 0.9800 . ?
C50 H50 0.9500 . ?
C50 C51 1.376(6) . ?
C51 H51 0.9500 . ?
C51 C52 1.352(6) . ?
C52 C53 1.363(6) . ?
C52 C55 1.535(6) . ?
C53 H53 0.9500 . ?
C53 C54 1.374(6) . ?
C54 H54 0.9500 . ?
C55 C56 1.508(7) . ?
C55 C57 1.559(9) . ?
C55 C58 1.478(7) . ?
C55 C56A 1.486(18) . ?
C55 C57A 1.553(18) . ?
C55 C58A 1.585(19) . ?
C56 H56A 0.9800 . ?
C56 H56B 0.9800 . ?
C56 H56C 0.9800 . ?
C57 H57A 0.9800 . ?
C57 H57B 0.9800 . ?
C57 H57C 0.9800 . ?
C58 H58A 0.9800 . ?
C58 H58B 0.9800 . ?
C58 H58C 0.9800 . ?
C60 H60 0.9500 . ?
C60 C61 1.371(6) . ?
C61 H61 0.9500 . ?
C61 C62 1.385(6) . ?
C62 C63 1.383(6) . ?
C62 C65 1.534(6) . ?
C63 H63 0.9500 . ?
C63 C64 1.377(6) . ?
C64 H64 0.9500 . ?
C65 C66 1.504(13) . ?
C65 C67 1.571(12) . ?
C65 C68 1.523(11) . ?
C65 C66A 1.580(14) . ?
C65 C68A 1.567(13) . ?
C65 C67A 1.482(14) . ?
C66 H66A 0.9800 . ?
C66 H66B 0.9800 . ?
C66 H66C 0.9800 . ?
C67 H67A 0.9800 . ?
C67 H67B 0.9800 . ?
C67 H67C 0.9800 . ?
C68 H68A 0.9800 . ?
C68 H68B 0.9800 . ?
C68 H68C 0.9800 . ?
C4A C3A 1.419(9) . ?
C4A N2A 1.121(8) . ?
C3A H3AA 0.9800 . ?
C3A H3AB 0.9800 . ?
C3A H3AC 0.9800 . ?
C17A H17D 0.9800 . ?
C17A H17E 0.9800 . ?
C17A H17F 0.9800 . ?
C18A H18D 0.9800 . ?
C18A H18E 0.9800 . ?
C18A H18F 0.9800 . ?
C16A H16D 0.9800 . ?
C16A H16E 0.9800 . ?
C16A H16F 0.9800 . ?
C56A H56D 0.9800 . ?
C56A H56E 0.9800 . ?
C56A H56F 0.9800 . ?
C57A H57D 0.9800 . ?
C57A H57E 0.9800 . ?
C57A H57F 0.9800 . ?
C58A H58D 0.9800 . ?
C58A H58E 0.9800 . ?
C58A H58F 0.9800 . ?
C66A H66D 0.9800 . ?
C66A H66E 0.9800 . ?
C66A H66F 0.9800 . ?
C68A H68D 0.9800 . ?
C68A H68E 0.9800 . ?
C68A H68F 0.9800 . ?
C67A H67D 0.9800 . ?
C67A H67E 0.9800 . ?
C67A H67F 0.9800 . ?
N7 C3 1.126(8) . ?
C3 C4 1.441(9) . ?
C4 H4A 0.9800 . ?
C4 H4B 0.9800 . ?
C4 H4C 0.9800 . ?
N8 C1 1.106(9) . ?
C1 C2 1.460(9) . ?
C2 H2A 0.9800 . ?
C2 H2B 0.9800 . ?
C2 H2C 0.9800 . ?
N9 C5 1.126(8) . ?
C5 C6 1.455(8) . ?
C6 H6A 0.9800 . ?
C6 H6B 0.9800 . ?
C6 H6C 0.9800 . ?
